data_7100125
loop_
_publ_author_name
'Matthias Wagner'
'Edith Alig'
'Robert E. Dinnebier'
'Hans-Wolfram Lerner'
'Kai Ruth'
'Ingebororg Sanger'
'S. Tonnes'

_publ_section_title
;
Solvent-Free Methylthiomethyllithium [LiCH2SMe] :
Solid State Structure and Thermal Decomposition.
;
_journal_name_full 'Chemical Communications'
_journal_paper_doi 10.1039/b505096k
_journal_year 2005
_chemical_formula_structural LiCH2SCH3
_chemical_formula_sum 'C2 H5 Li S'
_chemical_formula_weight 68.06
_chemical_name_common Methylthiomethyllithium
_space_group_IT_number 14
_symmetry_cell_setting monoclinic
_symmetry_space_group_name_Hall '-P 2ybc'
_symmetry_space_group_name_H-M 'P 1 21/c 1'
_cell_angle_alpha 90.0
_cell_angle_beta 100.3750(13)
_cell_angle_gamma 90.0
_cell_formula_units_Z 4
_cell_length_a 8.32854(34)
_cell_length_b 5.03756(13)
_cell_length_c 9.82453(23)
_cell_volume 405.454(30)
_cod_depositor_comments
;
The following automatic conversions were performed:
'_geom_bond_publ_flag' value 'N' changed to 'n' according to
'/home/saulius/struct/CIF-dictionaries/cif_core.dic' dictionary named
'cif_core.dic' version 2.4.1 from 2010-06-29 (70 times).

Automatic conversion script
Id: cif_fix_enum 1527 2010-12-29 10:47:43Z saulius 
;
_cod_original_sg_symbol_H-M 'P 21/c'
_cod_database_code 7100125

loop_
_symmetry_equiv_pos_site_id
_symmetry_equiv_pos_as_xyz
1 +x,+y,+z
2 -x,+y+1/2,-z+1/2
-1 -x,-y,-z
-2 +x,-y+1/2,+z+1/2

loop_
_atom_site_type_symbol
_atom_site_label
_atom_site_fract_x
_atom_site_fract_y
_atom_site_fract_z
_atom_site_occupancy
_atom_site_thermal_displace_type
_atom_site_U_iso_or_equiv
_atom_site_symmetry_multiplicity
Li LI1 0.4882(18) 0.6545(22) 0.0837(13) 1.0 Uiso 0.076(7) 4
S S2 0.64226(17) 0.5475(4) 0.33936(20) 1.0 Uiso 0.0650(8) 4
C C3 0.6825(5) 0.8156(8) 0.4632(5) 1.0 Uiso 0.0650(8) 4
C C4 0.84000(28) 0.4261(8) 0.31514(34) 1.0 Uiso 0.0650(8) 4
H H5 0.7988(22) 0.894(5) 0.4616(30) 1.0 Uiso 0.0650(8) 4
H H6 0.678(5) 0.7423(23) 0.5626(9) 1.0 Uiso 0.0650(8) 4
H H7 0.8246(9) 0.279(5) 0.2384(24) 1.0 Uiso 0.0650(8) 4
H H8 0.9025(15) 0.346(6) 0.4084(11) 1.0 Uiso 0.0650(8) 4
H H9 0.9082(12) 0.5834(24) 0.285(4) 1.0 Uiso 0.0650(8) 4

loop_
_geom_bond_atom_site_label_1
_geom_bond_atom_site_label_2
_geom_bond_distance
_geom_bond_site_symmetry_1
_geom_bond_site_symmetry_2
_geom_bond_publ_flag
LI1 LI1 2.298(21) . -1_665 n
LI1 S2 2.662(12) . 1_555 n
LI1 S2 2.443(13) . 2_655 n
LI1 C3 2.216(12) . 2_645 n
LI1 C3 2.175(13) . -2_564 n
LI1 H5 2.692(28) . 2_645 n
LI1 H6 2.753(28) . 2_645 n
LI1 H6 1.71(4) . -2_564 n
S2 LI1 2.662(12) . 1_555 n
S2 LI1 2.443(10) . 2_645 n
S2 C3 1.8086(8) . 1_555 n
S2 C4 1.8120(8) . 1_555 n
S2 H5 2.373(4) . 1_555 n
S2 H6 2.372(4) . 1_555 n
S2 H6 2.983(6) . -2_564 n
S2 H7 2.381(4) . 1_555 n
S2 H8 2.3793(32) . 1_555 n
S2 H9 2.379(4) . 1_555 n
C3 LI1 2.216(12) . 2_655 n
C3 LI1 2.175(13) . -2_565 n
C3 S2 1.8086(8) . 1_555 n
C3 C4 2.8939(29) . 1_555 n
C3 H5 1.0501(8) . 1_555 n
C3 H6 1.0499(8) . 1_555 n
C4 S2 1.8120(8) . 1_555 n
C4 C3 2.8939(29) . 1_555 n
C4 H5 2.816(9) . 1_555 n
C4 H7 1.0501(8) . 1_555 n
C4 H8 1.0500(8) . 1_555 n
C4 H9 1.0502(8) . 1_555 n
H5 LI1 2.692(28) . 2_655 n
H5 S2 2.373(4) . 1_555 n
H5 C3 1.0501(8) . 1_555 n
H5 C4 2.816(9) . 1_555 n
H5 H6 1.7143(25) . 1_555 n
H5 H7 2.96(4) . 1_565 n
H5 H8 2.97(4) . 1_555 n
H5 H8 2.52(4) . 1_565 n
H5 H8 2.853(33) . -1_766 n
H5 H9 2.623(28) . 1_555 n
H6 LI1 2.753(28) . 2_655 n
H6 LI1 1.71(4) . -2_565 n
H6 S2 2.372(4) . 1_555 n
H6 S2 2.983(6) . -2_565 n
H6 C3 1.0499(8) . 1_555 n
H6 H5 1.7143(25) . 1_555 n
H6 H9 2.773(31) . -2_565 n
H7 S2 2.381(4) . 1_555 n
H7 C4 1.0501(8) . 1_555 n
H7 H5 2.96(4) . 1_545 n
H7 H8 1.7124(30) . 1_555 n
H7 H9 1.7131(23) . 1_555 n
H7 H9 2.479(8) . 2_745 n
H8 S2 2.3793(32) . 1_555 n
H8 C4 1.0500(8) . 1_555 n
H8 H5 2.52(4) . 1_545 n
H8 H5 2.97(4) . 1_555 n
H8 H5 2.853(33) . -1_766 n
H8 H7 1.7124(30) . 1_555 n
H8 H8 2.69(6) . -1_766 n
H8 H9 1.7144(21) . 1_555 n
H8 H9 2.983(7) . 2_745 n
H9 S2 2.379(4) . 1_555 n
H9 C4 1.0502(8) . 1_555 n
H9 H5 2.623(28) . 1_555 n
H9 H6 2.773(31) . -2_564 n
H9 H7 1.7131(23) . 1_555 n
H9 H7 2.479(8) . 2_755 n
H9 H8 1.7144(21) . 1_555 n
H9 H8 2.983(7) . 2_755 n
